data_1501676
loop_
_publ_author_name
'de Namor, Angela F Danil'
'Aparicio-Aragon, Walther'
'Nwogu, Nwanyinnaya'
'El Gamouz, Abdelaziz'
'Piro, Oscar E.'
'Castellano, Eduardo E.'

_publ_section_title
;
 Calixarene and resorcarene based receptors: from structural and
 thermodynamic studies to the synthesis of a new mercury(II) selective
 material.
;
_journal_issue 21
_journal_name_full 'The journal of physical chemistry. B'
_journal_page_first 6922
_journal_page_last 6934
_journal_paper_doi 10.1021/jp110195f
_journal_volume 115
_journal_year 2011
_chemical_formula_sum 'C56.75 H87 N2 O8.75 P2 S2'
_chemical_formula_weight 1063.34
_chemical_name_systematic
; 
5,11,17,23 tetra-tert-butyl [25-27 bis (diethyl thiophosphate amino) dihydroxy 
calix[4]arene methanol 
;
_space_group_IT_number 2
_symmetry_cell_setting triclinic
_symmetry_space_group_name_Hall '-P 1'
_symmetry_space_group_name_H-M 'P -1'
_atom_sites_solution_hydrogens geom
_atom_sites_solution_primary direct
_atom_sites_solution_secondary difmap
_audit_creation_method SHELXL-97
_cell_angle_alpha 94.8166(9)
_cell_angle_beta 93.3602(8)
_cell_angle_gamma 115.825(1)
_cell_formula_units_Z 4
_cell_length_a 16.4633(2)
_cell_length_b 18.7981(2)
_cell_length_c 21.8791(3)
_cell_measurement_reflns_used 40599
_cell_measurement_temperature 120(2)
_cell_measurement_theta_max 25.00
_cell_measurement_theta_min 3.45
_cell_volume 6039.05(14)
_computing_cell_refinement 'HKL Scalepack (Otwinowski & Minor 1997)'
_computing_data_collection 'Collect (Nonius BV, 1997-2000)'
_computing_data_reduction 'HKL Denzo and Scalepack (Otwinowski & Minor 1997)'
_computing_molecular_graphics 'ORTEP (Johnson, 1976)'
_computing_publication_material 'SHELXL-97 (Sheldrick, 1997)'
_computing_structure_refinement 'SHELXL-97 (Sheldrick, 1997)'
_computing_structure_solution 'SHELXS-97 (Sheldrick, 1997)'
_diffrn_ambient_temperature 120(2)
_diffrn_detector_area_resol_mean 9
_diffrn_measured_fraction_theta_full 0.982
_diffrn_measured_fraction_theta_max 0.982
_diffrn_measurement_device_type 'Enraf-Nonius KappaCCD'
_diffrn_measurement_method '\f and \w scans'
_diffrn_radiation_monochromator graphite
_diffrn_radiation_source 'fine-focus sealed tube'
_diffrn_radiation_type MoK\a
_diffrn_radiation_wavelength 0.71073
_diffrn_reflns_av_R_equivalents 0.0225
_diffrn_reflns_av_sigmaI/netI 0.0365
_diffrn_reflns_limit_h_max 19
_diffrn_reflns_limit_h_min -19
_diffrn_reflns_limit_k_max 22
_diffrn_reflns_limit_k_min -22
_diffrn_reflns_limit_l_max 26
_diffrn_reflns_limit_l_min -26
_diffrn_reflns_number 40601
_diffrn_reflns_theta_full 25.00
_diffrn_reflns_theta_max 25.00
_diffrn_reflns_theta_min 3.45
_diffrn_standards_decay_% negligible
_exptl_absorpt_coefficient_mu 0.193
_exptl_absorpt_correction_type none
_exptl_crystal_colour colorless
_exptl_crystal_density_diffrn 1.170
_exptl_crystal_density_method 'not measured'
_exptl_crystal_description fragment
_exptl_crystal_F_000 2294
_exptl_crystal_size_max 0.24
_exptl_crystal_size_mid 0.18
_exptl_crystal_size_min 0.08
_refine_diff_density_max 1.028
_refine_diff_density_min -0.758
_refine_diff_density_rms 0.058
_refine_ls_extinction_method none
_refine_ls_goodness_of_fit_ref 1.061
_refine_ls_hydrogen_treatment mixed
_refine_ls_matrix_type full
_refine_ls_number_parameters 1370
_refine_ls_number_reflns 20924
_refine_ls_number_restraints 8
_refine_ls_restrained_S_all 1.061
_refine_ls_R_factor_all 0.0674
_refine_ls_R_factor_gt 0.0531
_refine_ls_shift/su_max 0.015
_refine_ls_shift/su_mean 0.001
_refine_ls_structure_factor_coef Fsqd
_refine_ls_weighting_details 'calc w=1/[\s^2^(Fo^2^)+(0.0490P)^2^+9.3627P] where P=(Fo^2^+2Fc^2^)/3'
_refine_ls_weighting_scheme calc
_refine_ls_wR_factor_gt 0.1304
_refine_ls_wR_factor_ref 0.1398
_reflns_number_gt 17027
_reflns_number_total 20924
_reflns_threshold_expression >2\s(I)
_cod_data_source_file jp110195f_si_001.cif
_cod_data_source_block 1(MeOH)
_cod_original_cell_volume 6039.05(13)
_cod_original_sg_symbol_H-M P-1
_cod_database_code 1501676

loop_
_symmetry_equiv_pos_as_xyz
'x, y, z'
'-x, -y, -z'

loop_
_atom_site_label
_atom_site_type_symbol
_atom_site_fract_x
_atom_site_fract_y
_atom_site_fract_z
_atom_site_U_iso_or_equiv
_atom_site_adp_type
_atom_site_occupancy
_atom_site_symmetry_multiplicity
_atom_site_calc_flag
_atom_site_refinement_flags
_atom_site_disorder_assembly
_atom_site_disorder_group
O11 O 0.50177(12) 1.07771(10) 0.82256(9) 0.0245(4) Uani 1 1 d . . .
H11 H 0.4559 1.0333 0.8166 0.037 Uiso 1 1 calc R . .
C11 C 0.56650(17) 1.07367(15) 0.86300(11) 0.0197(5) Uani 1 1 d . . .
C12 C 0.54498(17) 1.01430(15) 0.90204(11) 0.0208(5) Uani 1 1 d . . .
C13 C 0.61487(18) 1.01550(16) 0.94201(12) 0.0236(6) Uani 1 1 d . . .
H13 H 0.6010 0.9749 0.9683 0.028 Uiso 1 1 calc R . .
C14 C 0.70398(18) 1.07370(16) 0.94494(12) 0.0245(6) Uani 1 1 d . . .
C15 C 0.72147(17) 1.13251(16) 0.90595(12) 0.0237(6) Uani 1 1 d . . .
H15 H 0.7815 1.1739 0.9079 0.028 Uiso 1 1 calc R . .
C16 C 0.65503(17) 1.13322(15) 0.86443(11) 0.0212(5) Uani 1 1 d . . .
C17 C 0.77999(19) 1.07777(19) 0.99080(13) 0.0329(7) Uani 1 1 d . . .
C18 C 0.8035(2) 1.1482(2) 1.04101(14) 0.0421(8) Uani 1 1 d . . .
H18A H 0.8262 1.1979 1.0222 0.063 Uiso 1 1 calc R . .
H18B H 0.8503 1.1504 1.0720 0.063 Uiso 1 1 calc R . .
H18C H 0.7490 1.1411 1.0608 0.063 Uiso 1 1 calc R . .
C19 C 0.7528(2) 1.0019(2) 1.02159(15) 0.0408(8) Uani 1 1 d . . .
H19A H 0.7002 0.9933 1.0442 0.061 Uiso 1 1 calc R . .
H19B H 0.8036 1.0072 1.0503 0.061 Uiso 1 1 calc R . .
H19C H 0.7370 0.9565 0.9900 0.061 Uiso 1 1 calc R . .
C110 C 0.8643(2) 1.0908(3) 0.95793(18) 0.0610(11) Uani 1 1 d . . .
H11A H 0.8485 1.0475 0.9244 0.091 Uiso 1 1 calc R . .
H11B H 0.9118 1.0914 0.9875 0.091 Uiso 1 1 calc R . .
H11C H 0.8865 1.1417 0.9409 0.091 Uiso 1 1 calc R . .
C12' C 0.44899(17) 0.94898(15) 0.90091(12) 0.0212(5) Uani 1 1 d . . .
H12A H 0.4058 0.9726 0.8984 0.025 Uiso 1 1 calc R . .
H12B H 0.4430 0.9248 0.9399 0.025 Uiso 1 1 calc R . .
S2 S 0.06210(5) 0.98353(4) 0.67640(3) 0.02890(16) Uani 1 1 d . . .
P2 P 0.18933(5) 1.02267(4) 0.66604(3) 0.02267(15) Uani 1 1 d . . .
O21 O 0.34901(11) 0.94440(10) 0.78812(8) 0.0185(4) Uani 1 1 d . . .
O22 O 0.21392(13) 1.00203(12) 0.60018(9) 0.0322(5) Uani 1 1 d . . .
O23 O 0.24326(13) 1.11648(11) 0.67362(9) 0.0292(4) Uani 1 1 d . . .
N2 N 0.24469(15) 0.99139(13) 0.71235(10) 0.0232(5) Uani 1 1 d D . .
H2 H 0.2975(11) 0.9967(17) 0.7020(13) 0.027(8) Uiso 1 1 d D . .
C21 C 0.37663(16) 0.88420(14) 0.79196(12) 0.0183(5) Uani 1 1 d . . .
C22 C 0.36245(17) 0.83008(15) 0.74014(12) 0.0200(5) Uani 1 1 d . . .
C23 C 0.3939(2) 0.77286(17) 0.74598(13) 0.0296(6) Uani 1 1 d . . .
H23 H 0.3828 0.7342 0.7116 0.036 Uiso 1 1 calc R . .
C24 C 0.4406(2) 0.76977(19) 0.79964(14) 0.0361(7) Uani 1 1 d . . .
C25 C 0.4557(2) 0.82688(17) 0.84935(13) 0.0301(6) Uani 1 1 d . . .
H25 H 0.4887 0.8266 0.8864 0.036 Uiso 1 1 calc R . .
C26 C 0.42428(17) 0.88428(15) 0.84672(12) 0.0212(5) Uani 1 1 d . . .
C27 C 0.4796(3) 0.7092(2) 0.80398(16) 0.0613(12) Uani 1 1 d . . .
C28 C 0.4408(4) 0.6604(3) 0.8610(3) 0.0812(14) Uani 1 1 d . . .
H28A H 0.4627 0.6197 0.8633 0.122 Uiso 1 1 calc R . .
H28B H 0.3744 0.6347 0.8552 0.122 Uiso 1 1 calc R . .
H28C H 0.4619 0.6969 0.8995 0.122 Uiso 1 1 calc R . .
C29 C 0.5745(4) 0.7478(3) 0.8151(7) 0.263(8) Uani 1 1 d . . .
H29A H 0.5966 0.7105 0.8290 0.394 Uiso 1 1 calc R . .
H29B H 0.5930 0.7933 0.8471 0.394 Uiso 1 1 calc R . .
H29C H 0.6004 0.7667 0.7770 0.394 Uiso 1 1 calc R . .
C210 C 0.4355(5) 0.6408(3) 0.7545(3) 0.131(3) Uani 1 1 d . . .
H21A H 0.4608 0.6568 0.7157 0.197 Uiso 1 1 calc R . .
H21B H 0.3700 0.6244 0.7494 0.197 Uiso 1 1 calc R . .
H21C H 0.4466 0.5963 0.7658 0.197 Uiso 1 1 calc R . .
C211 C 0.25584(16) 0.92249(15) 0.79900(12) 0.0207(5) Uani 1 1 d . . .
H21D H 0.2487 0.9190 0.8434 0.025 Uiso 1 1 calc R . .
H21E H 0.2152 0.8701 0.7756 0.025 Uiso 1 1 calc R . .
C212 C 0.23303(18) 0.98599(15) 0.77777(12) 0.0225(5) Uani 1 1 d . . .
H21F H 0.1695 0.9734 0.7844 0.027 Uiso 1 1 calc R . .
H21G H 0.2731 1.0378 0.8021 0.027 Uiso 1 1 calc R . .
C213 C 0.1732(2) 0.9208(2) 0.56964(16) 0.0463(8) Uani 1 1 d . . .
H21H H 0.1114 0.9066 0.5501 0.056 Uiso 1 1 calc R . .
H21I H 0.1685 0.8833 0.5999 0.056 Uiso 1 1 calc R . .
C214 C 0.2063(3) 1.16353(19) 0.64315(19) 0.0539(10) Uani 1 1 d . . .
H21J H 0.2016 1.1508 0.5979 0.065 Uiso 1 1 calc R . .
H21K H 0.1447 1.1503 0.6550 0.065 Uiso 1 1 calc R . .
C215 C 0.2320(3) 0.9163(3) 0.52225(17) 0.0600(10) Uani 1 1 d . . .
H21L H 0.2395 0.9562 0.4942 0.090 Uiso 1 1 calc R . .
H21M H 0.2039 0.8631 0.4988 0.090 Uiso 1 1 calc R . .
H21N H 0.2915 0.9266 0.5424 0.090 Uiso 1 1 calc R . .
C216 C 0.2648(3) 1.2478(2) 0.66075(18) 0.0596(11) Uani 1 1 d . . .
H21O H 0.2758 1.2590 0.7058 0.089 Uiso 1 1 calc R . .
H21P H 0.2353 1.2790 0.6449 0.089 Uiso 1 1 calc R . .
H21Q H 0.3227 1.2624 0.6434 0.089 Uiso 1 1 calc R . .
C23' C 0.32008(17) 0.83478(15) 0.67783(11) 0.0202(5) Uani 1 1 d . . .
H23A H 0.2738 0.7810 0.6602 0.024 Uiso 1 1 calc R . .
H23B H 0.2894 0.8696 0.6834 0.024 Uiso 1 1 calc R . .
O31 O 0.42041(12) 0.99840(10) 0.67146(8) 0.0224(4) Uani 1 1 d . . .
H31 H 0.4638 1.0443 0.6772 0.034 Uiso 1 1 calc R . .
C31 C 0.44299(17) 0.94928(15) 0.63336(11) 0.0196(5) Uani 1 1 d . . .
C32 C 0.51301(17) 0.97854(15) 0.59557(11) 0.0200(5) Uani 1 1 d . . .
C33 C 0.52939(18) 0.92404(15) 0.55733(12) 0.0225(5) Uani 1 1 d . . .
H33 H 0.5769 0.9436 0.5315 0.027 Uiso 1 1 calc R . .
C34 C 0.47878(18) 0.84198(16) 0.55552(12) 0.0229(6) Uani 1 1 d . . .
C35 C 0.40967(18) 0.81581(16) 0.59389(12) 0.0225(5) Uani 1 1 d . . .
H35 H 0.3735 0.7601 0.5929 0.027 Uiso 1 1 calc R . .
C36 C 0.39106(17) 0.86730(15) 0.63357(11) 0.0201(5) Uani 1 1 d . . .
C37 C 0.49553(19) 0.78068(16) 0.51407(13) 0.0266(6) Uani 1 1 d . . .
C38 C 0.5738(2) 0.81978(18) 0.47491(14) 0.0328(7) Uani 1 1 d . . .
H38A H 0.5596 0.8529 0.4480 0.049 Uiso 1 1 calc R . .
H38B H 0.5822 0.7784 0.4496 0.049 Uiso 1 1 calc R . .
H38C H 0.6296 0.8530 0.5020 0.049 Uiso 1 1 calc R . .
C39 C 0.5193(2) 0.72842(19) 0.55524(15) 0.0380(7) Uani 1 1 d . . .
H39A H 0.5737 0.7621 0.5835 0.057 Uiso 1 1 calc R . .
H39B H 0.5307 0.6893 0.5293 0.057 Uiso 1 1 calc R . .
H39C H 0.4685 0.7006 0.5791 0.057 Uiso 1 1 calc R . .
C310 C 0.4089(2) 0.72812(17) 0.47071(13) 0.0332(7) Uani 1 1 d . . .
H31A H 0.3593 0.6995 0.4952 0.050 Uiso 1 1 calc R . .
H31B H 0.4199 0.6897 0.4436 0.050 Uiso 1 1 calc R . .
H31C H 0.3924 0.7617 0.4457 0.050 Uiso 1 1 calc R . .
C34' C 0.57214(17) 1.06738(15) 0.59647(12) 0.0214(5) Uani 1 1 d . . .
H34A H 0.5334 1.0954 0.5980 0.026 Uiso 1 1 calc R . .
H34B H 0.6017 1.0770 0.5579 0.026 Uiso 1 1 calc R . .
S4 S 0.44008(5) 1.35053(4) 0.83812(3) 0.02757(16) Uani 1 1 d . . .
P4 P 0.41256(5) 1.23948(4) 0.83397(3) 0.02331(15) Uani 1 1 d . A .
O41 O 0.55212(11) 1.14656(10) 0.70763(8) 0.0195(4) Uani 1 1 d . A .
O42 O 0.43275(14) 1.20962(11) 0.89599(9) 0.0318(5) Uani 1 1 d . . .
O43 O 0.30885(13) 1.17999(12) 0.81704(10) 0.0344(5) Uani 1 1 d . . .
N4 N 0.46703(16) 1.21019(13) 0.78589(10) 0.0243(5) Uani 1 1 d D . .
H4 H 0.472(2) 1.1675(12) 0.7950(14) 0.034(9) Uiso 1 1 d D . .
C41 C 0.63302(16) 1.13893(14) 0.70556(12) 0.0190(5) Uani 1 1 d . . .
C42 C 0.69543(17) 1.16282(15) 0.75755(12) 0.0209(5) Uani 1 1 d . . .
C43 C 0.77360(18) 1.15184(16) 0.75341(13) 0.0252(6) Uani 1 1 d . . .
H43 H 0.8179 1.1699 0.7882 0.030 Uiso 1 1 calc R . .
C44 C 0.78915(18) 1.11561(17) 0.70046(13) 0.0271(6) Uani 1 1 d . . .
C45 C 0.72336(18) 1.09065(16) 0.64989(13) 0.0249(6) Uani 1 1 d . . .
H45 H 0.7323 1.0655 0.6132 0.030 Uiso 1 1 calc R . .
C46 C 0.64480(17) 1.10147(14) 0.65145(12) 0.0199(5) Uani 1 1 d . . .
C47 C 0.8716(2) 1.09736(19) 0.69925(15) 0.0358(7) Uani 1 1 d . . .
C48 C 0.9558(3) 1.1644(4) 0.7362(3) 0.0959(19) Uani 1 1 d . . .
H48A H 0.9442 1.1701 0.7794 0.144 Uiso 1 1 calc R . .
H48B H 0.9696 1.2144 0.7190 0.144 Uiso 1 1 calc R . .
H48C H 1.0074 1.1518 0.7340 0.144 Uiso 1 1 calc R . .
C49 C 0.8985(3) 1.0911(4) 0.6354(2) 0.096(2) Uani 1 1 d . . .
H49A H 0.9549 1.0854 0.6375 0.144 Uiso 1 1 calc R . .
H49B H 0.9078 1.1394 0.6168 0.144 Uiso 1 1 calc R . .
H49C H 0.8503 1.0446 0.6103 0.144 Uiso 1 1 calc R . .
C410 C 0.8495(4) 1.0227(4) 0.7278(4) 0.144(4) Uani 1 1 d . . .
H41A H 0.8027 0.9774 0.7006 0.216 Uiso 1 1 calc R . .
H41B H 0.8270 1.0269 0.7678 0.216 Uiso 1 1 calc R . .
H41C H 0.9042 1.0146 0.7337 0.216 Uiso 1 1 calc R . .
C411 C 0.55840(17) 1.22424(14) 0.70033(12) 0.0207(5) Uani 1 1 d . . .
H41D H 0.5627 1.2338 0.6566 0.025 Uiso 1 1 calc R A .
H41E H 0.6129 1.2661 0.7254 0.025 Uiso 1 1 calc R . .
C412 C 0.47366(17) 1.22578(15) 0.72169(12) 0.0212(5) Uani 1 1 d . A .
H41F H 0.4754 1.2785 0.7177 0.025 Uiso 1 1 calc R . .
H41G H 0.4197 1.1849 0.6955 0.025 Uiso 1 1 calc R . .
C413 C 0.5200(2) 1.2516(2) 0.93251(15) 0.0415(8) Uani 1 1 d . . .
H41H H 0.5277 1.3043 0.9513 0.050 Uiso 1 1 calc R . .
H41I H 0.5696 1.2599 0.9062 0.050 Uiso 1 1 calc R . .
C415 C 0.5224(3) 1.2017(2) 0.98184(15) 0.0517(9) Uani 1 1 d . . .
H41L H 0.4713 1.1918 1.0063 0.078 Uiso 1 1 calc R . .
H41M H 0.5795 1.2297 1.0087 0.078 Uiso 1 1 calc R . .
H41N H 0.5178 1.1508 0.9628 0.078 Uiso 1 1 calc R . .
C414 C 0.2317(5) 1.1947(5) 0.8341(3) 0.0439(17) Uani 0.551(5) 1 d PD A 1
H41J H 0.2513(10) 1.257(3) 0.8413(4) 0.053 Uiso 0.551(5) 1 calc PR A 1
H41K H 0.176(3) 1.1679(12) 0.7983(17) 0.053 Uiso 0.551(5) 1 calc PR A 1
C416 C 0.2050(5) 1.1592(4) 0.8912(3) 0.0605(15) Uani 0.551(5) 1 d PD A 1
H41O H 0.1532 1.1672 0.9041 0.091 Uiso 0.551(5) 1 calc PR A 1
H41P H 0.2560 1.1847 0.9236 0.091 Uiso 0.551(5) 1 calc PR A 1
H41Q H 0.1878 1.1021 0.8841 0.091 Uiso 0.551(5) 1 calc PR A 1
C44' C 0.2469(6) 1.1820(7) 0.8631(5) 0.0439(17) Uani 0.449(5) 1 d PD A 2
H44A H 0.2302(10) 1.132(3) 0.8912(16) 0.053 Uiso 0.449(5) 1 calc PR A 2
H44B H 0.2783(18) 1.239(3) 0.8942(18) 0.053 Uiso 0.449(5) 1 calc PR A 2
C46' C 0.1655(6) 1.1746(5) 0.8268(4) 0.0605(15) Uani 0.449(5) 1 d PD A 2
H46A H 0.1413 1.1260 0.7975 0.091 Uiso 0.449(5) 1 calc PR A 2
H46B H 0.1810 1.2209 0.8043 0.091 Uiso 0.449(5) 1 calc PR A 2
H46C H 0.1198 1.1719 0.8544 0.091 Uiso 0.449(5) 1 calc PR A 2
C41' C 0.67958(17) 1.19528(15) 0.81969(12) 0.0217(5) Uani 1 1 d . . .
H41R H 0.7352 1.2432 0.8373 0.026 Uiso 1 1 calc R . .
H41S H 0.6299 1.2111 0.8137 0.026 Uiso 1 1 calc R . .
O51 O 0.90496(12) 0.51730(11) 0.81849(8) 0.0236(4) Uani 1 1 d . . .
H51 H 0.8749 0.4841 0.7879 0.035 Uiso 1 1 calc R . .
C51 C 0.84666(17) 0.52716(15) 0.85695(11) 0.0191(5) Uani 1 1 d . . .
C52 C 0.88552(17) 0.58979(15) 0.90481(11) 0.0194(5) Uani 1 1 d . . .
C53 C 0.82977(17) 0.60201(15) 0.94543(12) 0.0205(5) Uani 1 1 d . . .
H53 H 0.8565 0.6436 0.9787 0.025 Uiso 1 1 calc R . .
C54 C 0.73637(18) 0.55564(15) 0.93912(12) 0.0222(5) Uani 1 1 d . . .
C55 C 0.69982(17) 0.49381(15) 0.89055(12) 0.0216(5) Uani 1 1 d . . .
H55 H 0.6361 0.4615 0.8851 0.026 Uiso 1 1 calc R . .
C56 C 0.75324(17) 0.47774(14) 0.84975(12) 0.0200(5) Uani 1 1 d . . .
C57 C 0.67511(18) 0.57264(16) 0.98214(13) 0.0276(6) Uani 1 1 d . . .
C58 C 0.6169(2) 0.49741(18) 1.01057(14) 0.0344(7) Uani 1 1 d . . .
H58A H 0.5784 0.4552 0.9777 0.052 Uiso 1 1 calc R . .
H58B H 0.5786 0.5089 1.0385 0.052 Uiso 1 1 calc R . .
H58C H 0.6564 0.4800 1.0336 0.052 Uiso 1 1 calc R . .
C59 C 0.7296(2) 0.63839(19) 1.03497(15) 0.0377(7) Uani 1 1 d . . .
H59A H 0.7704 0.6229 1.0588 0.057 Uiso 1 1 calc R . .
H59B H 0.6880 0.6463 1.0619 0.057 Uiso 1 1 calc R . .
H59C H 0.7655 0.6880 1.0180 0.057 Uiso 1 1 calc R . .
C510 C 0.6145(2) 0.5993(2) 0.94389(15) 0.0379(7) Uani 1 1 d . . .
H51A H 0.6527 0.6464 0.9248 0.057 Uiso 1 1 calc R . .
H51B H 0.5762 0.6124 0.9708 0.057 Uiso 1 1 calc R . .
H51C H 0.5761 0.5562 0.9116 0.057 Uiso 1 1 calc R . .
C56' C 0.98508(16) 0.64768(15) 0.90991(12) 0.0203(5) Uani 1 1 d . . .
H56A H 1.0209 0.6192 0.8973 0.024 Uiso 1 1 calc R . .
H56B H 1.0067 0.6723 0.9532 0.024 Uiso 1 1 calc R . .
S6 S 1.00211(6) 0.38928(5) 0.89968(4) 0.0422(2) Uani 1 1 d . . .
P6 P 1.11242(5) 0.47651(5) 0.88297(3) 0.02829(17) Uani 1 1 d . . .
O61 O 1.06770(11) 0.65963(10) 0.79444(8) 0.0207(4) Uani 1 1 d . . .
O62 O 1.17875(14) 0.53185(13) 0.94057(9) 0.0378(5) Uani 1 1 d . . .
O63 O 1.18586(14) 0.45530(12) 0.85336(9) 0.0340(5) Uani 1 1 d . . .
N6 N 1.09264(15) 0.53269(14) 0.83764(11) 0.0276(5) Uani 1 1 d D . .
H6 H 1.0365(10) 0.5252(19) 0.8299(15) 0.038(9) Uiso 1 1 d D . .
C61 C 1.03540(16) 0.71473(15) 0.81299(11) 0.0189(5) Uani 1 1 d . . .
C62 C 1.03542(16) 0.76793(15) 0.77210(11) 0.0199(5) Uani 1 1 d . . .
C63 C 1.00014(17) 0.82075(15) 0.78920(12) 0.0228(6) Uani 1 1 d . . .
H63 H 1.0010 0.8578 0.7619 0.027 Uiso 1 1 calc R . .
C64 C 0.96335(17) 0.82130(15) 0.84526(13) 0.0231(6) Uani 1 1 d . . .
C65 C 0.96322(17) 0.76600(15) 0.88367(12) 0.0218(5) Uani 1 1 d . . .
H65 H 0.9387 0.7653 0.9220 0.026 Uiso 1 1 calc R . .
C66 C 0.99747(16) 0.71146(14) 0.86843(12) 0.0191(5) Uani 1 1 d . . .
C67 C 0.92160(19) 0.87851(16) 0.86099(14) 0.0286(6) Uani 1 1 d . . .
C68 C 0.9938(2) 0.96438(18) 0.86133(17) 0.0401(8) Uani 1 1 d . . .
H68A H 1.0444 0.9756 0.8925 0.060 Uiso 1 1 calc R . .
H68B H 0.9672 1.0010 0.8711 0.060 Uiso 1 1 calc R . .
H68C H 1.0159 0.9715 0.8206 0.060 Uiso 1 1 calc R . .
C69 C 0.8427(2) 0.8607(2) 0.81191(17) 0.0413(8) Uani 1 1 d . . .
H69A H 0.8156 0.8969 0.8216 0.062 Uiso 1 1 calc R . .
H69B H 0.7968 0.8055 0.8115 0.062 Uiso 1 1 calc R . .
H69C H 0.8653 0.8681 0.7713 0.062 Uiso 1 1 calc R . .
C610 C 0.8851(3) 0.8694(2) 0.92407(16) 0.0462(8) Uani 1 1 d . . .
H61A H 0.9344 0.8792 0.9560 0.069 Uiso 1 1 calc R . .
H61B H 0.8369 0.8152 0.9238 0.069 Uiso 1 1 calc R . .
H61C H 0.8606 0.9078 0.9328 0.069 Uiso 1 1 calc R . .
C611 C 1.15581(17) 0.67467(16) 0.82304(13) 0.0244(6) Uani 1 1 d . . .
H61D H 1.1612 0.6909 0.8679 0.029 Uiso 1 1 calc R . .
H61E H 1.2043 0.7176 0.8047 0.029 Uiso 1 1 calc R . .
C612 C 1.16325(19) 0.59748(17) 0.81124(14) 0.0299(6) Uani 1 1 d . . .
H61F H 1.1586 0.5828 0.7662 0.036 Uiso 1 1 calc R . .
H61G H 1.2235 0.6052 0.8293 0.036 Uiso 1 1 calc R . .
C613 C 1.1429(2) 0.56230(19) 0.99024(14) 0.0366(7) Uani 1 1 d . . .
H61H H 1.1200 0.5230 1.0201 0.044 Uiso 1 1 calc R . .
H61I H 1.0921 0.5721 0.9734 0.044 Uiso 1 1 calc R . .
C614 C 1.1593(2) 0.4020(2) 0.79596(15) 0.0406(8) Uani 1 1 d . . .
H61J H 1.1237 0.4173 0.7663 0.049 Uiso 1 1 calc R . .
H61K H 1.1214 0.3465 0.8037 0.049 Uiso 1 1 calc R . .
C615 C 1.2179(3) 0.6381(2) 1.02149(19) 0.0570(10) Uani 1 1 d . . .
H61L H 1.2689 0.6282 1.0363 0.086 Uiso 1 1 calc R . .
H61M H 1.1962 0.6583 1.0565 0.086 Uiso 1 1 calc R . .
H61N H 1.2377 0.6775 0.9922 0.086 Uiso 1 1 calc R . .
C616 C 1.2446(3) 0.4087(2) 0.77044(17) 0.0535(10) Uani 1 1 d . . .
H61O H 1.2815 0.4638 0.7630 0.080 Uiso 1 1 calc R . .
H61P H 1.2290 0.3734 0.7316 0.080 Uiso 1 1 calc R . .
H61Q H 1.2791 0.3932 0.8001 0.080 Uiso 1 1 calc R . .
C67' C 1.06525(17) 0.76374(15) 0.70781(11) 0.0209(5) Uani 1 1 d . . .
H67A H 1.0980 0.8184 0.6966 0.025 Uiso 1 1 calc R . .
H67B H 1.1077 0.7393 0.7080 0.025 Uiso 1 1 calc R . .
O71 O 0.98426(12) 0.58957(11) 0.67839(8) 0.0242(4) Uani 1 1 d . . .
H71 H 1.0093 0.6138 0.7134 0.036 Uiso 1 1 calc R . .
C71 C 0.94716(17) 0.63253(15) 0.64881(12) 0.0203(5) Uani 1 1 d . . .
C72 C 0.87175(17) 0.59009(15) 0.60570(11) 0.0197(5) Uani 1 1 d . . .
C73 C 0.83531(17) 0.63306(16) 0.57403(12) 0.0228(6) Uani 1 1 d . . .
H73 H 0.7848 0.6047 0.5438 0.027 Uiso 1 1 calc R . .
C74 C 0.86953(17) 0.71516(16) 0.58478(12) 0.0229(6) Uani 1 1 d . . .
C75 C 0.94508(17) 0.75489(16) 0.62803(12) 0.0233(6) Uani 1 1 d . . .
H75 H 0.9703 0.8112 0.6361 0.028 Uiso 1 1 calc R . .
C76 C 0.98499(16) 0.71545(15) 0.65980(11) 0.0202(5) Uani 1 1 d . . .
C77 C 0.82653(19) 0.76242(17) 0.55353(13) 0.0284(6) Uani 1 1 d . . .
C78 C 0.7478(2) 0.70982(18) 0.50487(14) 0.0342(7) Uani 1 1 d . . .
H78A H 0.7693 0.6835 0.4737 0.051 Uiso 1 1 calc R . .
H78B H 0.7239 0.7427 0.4851 0.051 Uiso 1 1 calc R . .
H78C H 0.6996 0.6695 0.5246 0.051 Uiso 1 1 calc R . .
C79 C 0.7906(2) 0.8008(2) 0.60343(15) 0.0406(8) Uani 1 1 d . . .
H79A H 0.7449 0.7591 0.6236 0.061 Uiso 1 1 calc R . .
H79B H 0.7632 0.8316 0.5842 0.061 Uiso 1 1 calc R . .
H79C H 0.8409 0.8362 0.6342 0.061 Uiso 1 1 calc R . .
C710 C 0.8977(2) 0.82854(18) 0.52221(15) 0.0380(7) Uani 1 1 d . . .
H71A H 0.9473 0.8645 0.5532 0.057 Uiso 1 1 calc R . .
H71B H 0.8695 0.8585 0.5027 0.057 Uiso 1 1 calc R . .
H71C H 0.9216 0.8048 0.4908 0.057 Uiso 1 1 calc R . .
C78' C 0.82513(17) 0.49953(15) 0.59556(12) 0.0211(5) Uani 1 1 d . . .
H78D H 0.8695 0.4787 0.6056 0.025 Uiso 1 1 calc R . .
H78E H 0.8003 0.4808 0.5518 0.025 Uiso 1 1 calc R . .
S8 S 1.06870(8) 0.32568(6) 0.60835(5) 0.0582(3) Uani 1 1 d . . .
P8 P 1.03418(5) 0.41060(5) 0.60805(4) 0.03142(18) Uani 1 1 d . . .
O81 O 0.83622(11) 0.43308(10) 0.70897(8) 0.0212(4) Uani 1 1 d . . .
O82 O 1.11209(14) 0.49453(14) 0.59729(10) 0.0405(5) Uani 1 1 d . . .
O83 O 0.95894(13) 0.40059(13) 0.55529(9) 0.0358(5) Uani 1 1 d . . .
N8 N 0.99758(16) 0.43040(14) 0.67215(11) 0.0279(5) Uani 1 1 d D . .
H8 H 0.992(2) 0.4747(12) 0.6757(16) 0.044(10) Uiso 1 1 d D . .
C81 C 0.75790(16) 0.44163(14) 0.69269(12) 0.0192(5) Uani 1 1 d . . .
C82 C 0.69500(17) 0.42887(14) 0.73555(12) 0.0199(5) Uani 1 1 d . . .
C83 C 0.61830(17) 0.44015(14) 0.71986(12) 0.0210(5) Uani 1 1 d . . .
H83 H 0.5749 0.4318 0.7487 0.025 Uiso 1 1 calc R . .
C84 C 0.60384(17) 0.46340(14) 0.66296(12) 0.0208(5) Uani 1 1 d . . .
C85 C 0.66991(17) 0.47717(14) 0.62249(12) 0.0208(5) Uani 1 1 d . . .
H85 H 0.6607 0.4926 0.5834 0.025 Uiso 1 1 calc R . .
C86 C 0.74873(17) 0.46932(14) 0.63684(11) 0.0197(5) Uani 1 1 d . . .
C87 C 0.52172(17) 0.47838(16) 0.64498(13) 0.0241(6) Uani 1 1 d . . .
C88 C 0.4712(2) 0.4282(2) 0.58403(15) 0.0439(8) Uani 1 1 d . . .
H88A H 0.5125 0.4417 0.5518 0.066 Uiso 1 1 calc R . .
H88B H 0.4197 0.4391 0.5724 0.066 Uiso 1 1 calc R . .
H88C H 0.4490 0.3716 0.5888 0.066 Uiso 1 1 calc R . .
C89 C 0.4559(2) 0.45899(19) 0.69423(15) 0.0362(7) Uani 1 1 d . . .
H89A H 0.4337 0.4028 0.7003 0.054 Uiso 1 1 calc R . .
H89B H 0.4046 0.4693 0.6810 0.054 Uiso 1 1 calc R . .
H89C H 0.4872 0.4924 0.7331 0.054 Uiso 1 1 calc R . .
C810 C 0.5562(2) 0.56722(18) 0.63736(17) 0.0406(8) Uani 1 1 d . . .
H81A H 0.5910 0.5996 0.6758 0.061 Uiso 1 1 calc R . .
H81B H 0.5044 0.5784 0.6277 0.061 Uiso 1 1 calc R . .
H81C H 0.5951 0.5802 0.6038 0.061 Uiso 1 1 calc R . .
C811 C 0.83475(18) 0.35766(15) 0.68614(13) 0.0261(6) Uani 1 1 d . . .
H81D H 0.8183 0.3460 0.6409 0.031 Uiso 1 1 calc R . .
H81E H 0.7903 0.3137 0.7061 0.031 Uiso 1 1 calc R . .
C812 C 0.92948(19) 0.36741(17) 0.70240(14) 0.0291(6) Uani 1 1 d . . .
H81F H 0.9448 0.3802 0.7477 0.035 Uiso 1 1 calc R . .
H81G H 0.9316 0.3164 0.6901 0.035 Uiso 1 1 calc R . .
C813 C 1.2002(2) 0.5274(3) 0.63331(17) 0.0581(11) Uani 1 1 d . . .
H81H H 1.1993 0.4917 0.6643 0.070 Uiso 1 1 calc R . .
H81I H 1.2130 0.5798 0.6556 0.070 Uiso 1 1 calc R . .
C814 C 0.9652(2) 0.3794(2) 0.49057(15) 0.0433(8) Uani 1 1 d . . .
H81J H 0.9989 0.3468 0.4874 0.052 Uiso 1 1 calc R . .
H81K H 0.9979 0.4281 0.4708 0.052 Uiso 1 1 calc R . .
C815 C 1.2715(2) 0.5367(3) 0.59397(19) 0.0677(12) Uani 1 1 d . . .
H81L H 1.2614 0.4843 0.5743 0.102 Uiso 1 1 calc R . .
H81M H 1.3305 0.5619 0.6189 0.102 Uiso 1 1 calc R . .
H81N H 1.2707 0.5701 0.5621 0.102 Uiso 1 1 calc R . .
C816 C 0.8713(2) 0.3332(2) 0.45914(17) 0.0556(10) Uani 1 1 d . . .
H81O H 0.8417 0.2824 0.4760 0.083 Uiso 1 1 calc R . .
H81P H 0.8738 0.3231 0.4148 0.083 Uiso 1 1 calc R . .
H81Q H 0.8366 0.3637 0.4660 0.083 Uiso 1 1 calc R . .
C85' C 0.70970(17) 0.40718(15) 0.79933(12) 0.0219(5) Uani 1 1 d . . .
H85A H 0.7486 0.3793 0.7972 0.026 Uiso 1 1 calc R . .
H85B H 0.6503 0.3695 0.8111 0.026 Uiso 1 1 calc R . .
C1 C 0.6167(5) 0.9393(5) 0.7511(3) 0.0551(19) Uani 0.50 1 d PD . .
O1 O 0.6195(7) 0.8883(6) 0.6982(4) 0.064(2) Uani 0.30 1 d PD . .
O1' O 0.6780(10) 0.9523(10) 0.8064(6) 0.084(5) Uani 0.20 1 d PD . .
C2 C 0.7780(2) 0.64770(18) 0.75414(15) 0.0374(7) Uani 1 1 d . . .
H2A H 0.7825 0.6892 0.7284 0.056 Uiso 1 1 calc R . .
H2B H 0.7590 0.5971 0.7279 0.056 Uiso 1 1 calc R . .
H2C H 0.8373 0.6626 0.7769 0.056 Uiso 1 1 calc R . .
O O 0.71341(19) 0.63937(16) 0.79640(12) 0.0546(7) Uani 1 1 d . . .
H H 0.7148 0.6086 0.8217 0.082 Uiso 1 1 calc R . .

loop_
_atom_site_aniso_label
_atom_site_aniso_U_11
_atom_site_aniso_U_22
_atom_site_aniso_U_33
_atom_site_aniso_U_23
_atom_site_aniso_U_13
_atom_site_aniso_U_12
O11 0.0193(9) 0.0203(9) 0.0299(10) 0.0052(8) -0.0049(8) 0.0057(8)
C11 0.0202(13) 0.0209(13) 0.0185(13) -0.0012(10) -0.0023(10) 0.0108(11)
C12 0.0235(13) 0.0218(13) 0.0184(13) -0.0013(10) 0.0014(10) 0.0119(11)
C13 0.0264(14) 0.0283(14) 0.0188(13) 0.0012(11) 0.0003(11) 0.0151(12)
C14 0.0239(14) 0.0332(15) 0.0179(13) 0.0000(11) -0.0011(11) 0.0150(12)
C15 0.0191(13) 0.0285(14) 0.0210(13) -0.0028(11) -0.0003(10) 0.0095(11)
C16 0.0232(13) 0.0220(13) 0.0184(13) -0.0009(10) 0.0016(10) 0.0107(11)
C17 0.0227(14) 0.0502(19) 0.0277(15) 0.0087(13) -0.0009(12) 0.0175(14)
C18 0.0337(17) 0.0456(19) 0.0283(16) 0.0071(14) -0.0107(13) 0.0017(15)
C19 0.0392(18) 0.053(2) 0.0371(18) 0.0083(15) -0.0064(14) 0.0270(16)
C110 0.0370(19) 0.112(4) 0.054(2) 0.034(2) 0.0119(17) 0.046(2)
C12' 0.0223(13) 0.0216(13) 0.0197(13) 0.0012(10) 0.0014(10) 0.0099(11)
S2 0.0205(3) 0.0280(4) 0.0398(4) 0.0078(3) 0.0029(3) 0.0116(3)
P2 0.0215(3) 0.0221(4) 0.0243(4) 0.0055(3) 0.0022(3) 0.0091(3)
O21 0.0153(8) 0.0174(9) 0.0237(9) 0.0034(7) 0.0025(7) 0.0080(7)
O22 0.0334(11) 0.0358(11) 0.0257(10) 0.0046(8) 0.0067(8) 0.0131(9)
O23 0.0273(10) 0.0213(10) 0.0352(11) 0.0082(8) -0.0042(8) 0.0073(8)
N2 0.0207(11) 0.0300(12) 0.0260(12) 0.0096(9) 0.0071(9) 0.0160(10)
C21 0.0174(12) 0.0152(12) 0.0227(13) 0.0039(10) 0.0036(10) 0.0072(10)
C22 0.0198(12) 0.0186(13) 0.0202(13) 0.0015(10) 0.0025(10) 0.0073(11)
C23 0.0434(17) 0.0265(15) 0.0233(14) -0.0024(11) 0.0020(12) 0.0207(14)
C24 0.057(2) 0.0385(17) 0.0273(16) 0.0000(13) -0.0005(14) 0.0352(16)
C25 0.0424(17) 0.0337(16) 0.0214(14) 0.0015(12) -0.0027(12) 0.0246(14)
C26 0.0233(13) 0.0207(13) 0.0199(13) 0.0015(10) 0.0021(10) 0.0101(11)
C27 0.111(4) 0.070(3) 0.0366(19) -0.0080(18) -0.015(2) 0.077(3)
C28 0.088(3) 0.071(3) 0.105(4) 0.031(3) 0.009(3) 0.051(3)
C29 0.047(3) 0.058(3) 0.72(2) 0.076(7) 0.074(7) 0.049(3)
C210 0.190(7) 0.088(4) 0.161(6) -0.028(4) -0.031(5) 0.117(5)
C211 0.0157(12) 0.0239(14) 0.0227(13) 0.0032(10) 0.0034(10) 0.0086(11)
C212 0.0222(13) 0.0237(14) 0.0239(14) 0.0023(11) 0.0028(11) 0.0124(11)
C213 0.048(2) 0.044(2) 0.0388(19) -0.0064(15) 0.0089(15) 0.0150(17)
C214 0.049(2) 0.0325(18) 0.071(3) 0.0220(17) -0.0221(18) 0.0104(16)
C215 0.072(3) 0.078(3) 0.042(2) 0.0002(19) 0.0119(19) 0.044(2)
C216 0.094(3) 0.038(2) 0.051(2) 0.0027(16) -0.013(2) 0.036(2)
C23' 0.0203(13) 0.0196(13) 0.0189(13) 0.0000(10) -0.0003(10) 0.0080(11)
O31 0.0207(9) 0.0166(9) 0.0267(10) -0.0030(7) 0.0065(8) 0.0058(8)
C31 0.0211(13) 0.0211(13) 0.0183(13) -0.0020(10) -0.0009(10) 0.0121(11)
C32 0.0196(12) 0.0214(13) 0.0195(13) 0.0025(10) 0.0020(10) 0.0097(11)
C33 0.0233(13) 0.0256(14) 0.0206(13) 0.0025(11) 0.0043(10) 0.0127(12)
C34 0.0269(14) 0.0250(14) 0.0209(13) 0.0017(11) 0.0015(11) 0.0156(12)
C35 0.0276(14) 0.0206(13) 0.0195(13) 0.0005(10) -0.0004(11) 0.0117(11)
C36 0.0183(12) 0.0228(13) 0.0175(13) 0.0003(10) -0.0018(10) 0.0083(11)
C37 0.0355(15) 0.0229(14) 0.0264(14) 0.0027(11) 0.0079(12) 0.0170(13)
C38 0.0401(17) 0.0322(16) 0.0323(16) 0.0008(12) 0.0116(13) 0.0212(14)
C39 0.056(2) 0.0362(17) 0.0369(17) 0.0082(13) 0.0139(15) 0.0323(16)
C310 0.0433(17) 0.0253(15) 0.0270(15) -0.0038(12) 0.0086(13) 0.0121(14)
C34' 0.0236(13) 0.0225(13) 0.0201(13) 0.0033(10) 0.0051(10) 0.0115(11)
S4 0.0279(4) 0.0228(3) 0.0332(4) 0.0016(3) 0.0086(3) 0.0119(3)
P4 0.0229(3) 0.0219(4) 0.0242(4) 0.0013(3) 0.0072(3) 0.0088(3)
O41 0.0180(9) 0.0159(9) 0.0257(9) 0.0010(7) 0.0036(7) 0.0086(7)
O42 0.0389(11) 0.0288(11) 0.0262(10) 0.0068(8) 0.0091(9) 0.0123(9)
O43 0.0239(10) 0.0282(11) 0.0444(12) -0.0066(9) 0.0096(9) 0.0064(9)
N4 0.0307(12) 0.0244(12) 0.0255(12) 0.0076(9) 0.0099(10) 0.0176(11)
C41 0.0167(12) 0.0160(12) 0.0254(13) 0.0049(10) 0.0046(10) 0.0075(10)
C42 0.0200(13) 0.0177(13) 0.0248(14) 0.0055(10) 0.0051(10) 0.0072(11)
C43 0.0197(13) 0.0260(14) 0.0290(15) 0.0066(11) 0.0008(11) 0.0089(11)
C44 0.0246(14) 0.0309(15) 0.0314(15) 0.0109(12) 0.0088(12) 0.0155(12)
C45 0.0289(14) 0.0264(14) 0.0259(14) 0.0070(11) 0.0096(11) 0.0169(12)
C46 0.0216(13) 0.0164(12) 0.0223(13) 0.0050(10) 0.0060(10) 0.0081(11)
C47 0.0315(16) 0.0451(18) 0.0434(18) 0.0130(14) 0.0102(13) 0.0266(15)
C48 0.051(3) 0.142(5) 0.109(4) -0.038(4) -0.018(3) 0.069(3)
C49 0.072(3) 0.208(6) 0.061(3) 0.020(3) 0.021(2) 0.108(4)
C410 0.095(4) 0.128(5) 0.298(10) 0.148(6) 0.110(5) 0.099(4)
C411 0.0250(13) 0.0163(13) 0.0223(13) 0.0027(10) 0.0031(10) 0.0103(11)
C412 0.0216(13) 0.0214(13) 0.0228(13) 0.0026(10) 0.0028(10) 0.0114(11)
C413 0.0469(19) 0.0451(19) 0.0313(17) 0.0086(14) 0.0019(14) 0.0190(16)
C415 0.076(3) 0.062(2) 0.0295(18) 0.0120(16) 0.0083(17) 0.041(2)
C414 0.016(3) 0.052(3) 0.056(5) -0.007(4) 0.009(3) 0.010(2)
C416 0.054(3) 0.051(3) 0.081(4) 0.010(3) 0.032(3) 0.025(3)
C44' 0.016(3) 0.052(3) 0.056(5) -0.007(4) 0.009(3) 0.010(2)
C46' 0.054(3) 0.051(3) 0.081(4) 0.010(3) 0.032(3) 0.025(3)
C41' 0.0202(13) 0.0171(13) 0.0250(14) -0.0003(10) 0.0002(10) 0.0063(11)
O51 0.0191(9) 0.0288(10) 0.0218(10) -0.0018(8) 0.0038(7) 0.0104(8)
C51 0.0204(13) 0.0217(13) 0.0184(13) 0.0047(10) 0.0048(10) 0.0116(11)
C52 0.0192(12) 0.0202(13) 0.0194(13) 0.0062(10) 0.0020(10) 0.0086(11)
C53 0.0219(13) 0.0201(13) 0.0191(13) 0.0031(10) 0.0034(10) 0.0086(11)
C54 0.0244(13) 0.0234(14) 0.0213(13) 0.0050(10) 0.0066(11) 0.0121(11)
C55 0.0172(12) 0.0223(13) 0.0245(14) 0.0046(11) 0.0050(10) 0.0073(11)
C56 0.0230(13) 0.0166(13) 0.0206(13) 0.0052(10) 0.0034(10) 0.0085(11)
C57 0.0248(14) 0.0281(15) 0.0309(15) 0.0027(12) 0.0099(12) 0.0119(12)
C58 0.0339(16) 0.0338(16) 0.0357(17) 0.0064(13) 0.0170(13) 0.0131(14)
C59 0.0329(16) 0.0380(18) 0.0387(18) -0.0068(14) 0.0126(14) 0.0133(14)
C510 0.0329(16) 0.0439(18) 0.0461(19) 0.0088(15) 0.0139(14) 0.0238(15)
C56' 0.0174(12) 0.0228(13) 0.0192(13) 0.0026(10) 0.0011(10) 0.0077(11)
S6 0.0451(5) 0.0381(4) 0.0450(5) 0.0138(4) 0.0139(4) 0.0171(4)
P6 0.0312(4) 0.0334(4) 0.0272(4) 0.0059(3) 0.0039(3) 0.0201(3)
O61 0.0187(9) 0.0237(9) 0.0221(9) 0.0016(7) 0.0012(7) 0.0117(8)
O62 0.0390(12) 0.0501(13) 0.0296(11) -0.0007(10) -0.0011(9) 0.0260(11)
O63 0.0367(11) 0.0420(12) 0.0349(11) 0.0042(9) 0.0043(9) 0.0280(10)
N6 0.0218(12) 0.0327(13) 0.0339(13) 0.0091(10) 0.0056(10) 0.0160(11)
C61 0.0151(12) 0.0191(13) 0.0219(13) 0.0011(10) -0.0002(10) 0.0076(10)
C62 0.0139(12) 0.0206(13) 0.0203(13) 0.0019(10) -0.0006(10) 0.0035(10)
C63 0.0181(12) 0.0197(13) 0.0273(14) 0.0047(11) -0.0011(11) 0.0056(11)
C64 0.0162(12) 0.0190(13) 0.0321(15) 0.0011(11) 0.0010(11) 0.0066(11)
C65 0.0180(12) 0.0225(13) 0.0230(13) 0.0019(10) 0.0030(10) 0.0072(11)
C66 0.0141(12) 0.0167(12) 0.0220(13) 0.0011(10) -0.0015(10) 0.0033(10)
C67 0.0268(14) 0.0261(15) 0.0380(16) 0.0058(12) 0.0064(12) 0.0158(12)
C68 0.0363(17) 0.0270(16) 0.058(2) -0.0018(14) 0.0059(15) 0.0160(14)
C69 0.0313(16) 0.0393(18) 0.060(2) 0.0032(15) -0.0029(15) 0.0233(15)
C610 0.058(2) 0.052(2) 0.050(2) 0.0121(16) 0.0209(17) 0.0410(19)
C611 0.0158(12) 0.0315(15) 0.0284(14) 0.0079(11) 0.0035(11) 0.0117(11)
C612 0.0261(14) 0.0360(16) 0.0349(16) 0.0107(13) 0.0099(12) 0.0185(13)
C613 0.0511(19) 0.0422(18) 0.0266(16) 0.0046(13) 0.0059(14) 0.0296(16)
C614 0.0485(19) 0.0436(19) 0.0383(18) 0.0003(14) 0.0064(15) 0.0289(16)
C615 0.066(3) 0.046(2) 0.056(2) -0.0081(18) -0.0015(19) 0.025(2)
C616 0.059(2) 0.070(3) 0.050(2) -0.0007(18) 0.0117(18) 0.047(2)
C67' 0.0186(12) 0.0209(13) 0.0210(13) 0.0049(10) 0.0017(10) 0.0062(11)
O71 0.0266(10) 0.0235(10) 0.0232(10) 0.0018(7) -0.0020(8) 0.0125(8)
C71 0.0185(12) 0.0242(14) 0.0206(13) 0.0056(10) 0.0059(10) 0.0106(11)
C72 0.0188(12) 0.0218(13) 0.0169(12) 0.0016(10) 0.0052(10) 0.0071(11)
C73 0.0196(13) 0.0269(14) 0.0195(13) 0.0029(11) 0.0018(10) 0.0080(11)
C74 0.0193(13) 0.0258(14) 0.0219(13) 0.0046(11) 0.0029(10) 0.0082(11)
C75 0.0214(13) 0.0215(14) 0.0254(14) 0.0062(11) 0.0026(11) 0.0075(11)
C76 0.0165(12) 0.0238(14) 0.0182(13) 0.0051(10) 0.0039(10) 0.0063(11)
C77 0.0298(15) 0.0267(15) 0.0282(15) 0.0042(11) -0.0038(12) 0.0128(12)
C78 0.0292(15) 0.0340(17) 0.0357(17) 0.0057(13) -0.0086(13) 0.0118(13)
C79 0.0444(19) 0.0462(19) 0.0400(18) -0.0006(15) -0.0061(15) 0.0304(16)
C710 0.0361(17) 0.0322(17) 0.0405(18) 0.0143(14) -0.0062(14) 0.0100(14)
C78' 0.0202(13) 0.0225(13) 0.0191(13) 0.0006(10) 0.0036(10) 0.0084(11)
S8 0.0830(7) 0.0705(6) 0.0579(6) 0.0204(5) 0.0332(5) 0.0623(6)
P8 0.0304(4) 0.0388(4) 0.0335(4) 0.0090(3) 0.0130(3) 0.0210(4)
O81 0.0215(9) 0.0207(9) 0.0228(9) -0.0014(7) 0.0018(7) 0.0113(8)
O82 0.0266(11) 0.0536(14) 0.0366(12) 0.0143(10) 0.0068(9) 0.0116(10)
O83 0.0292(11) 0.0477(13) 0.0305(11) -0.0008(9) 0.0084(9) 0.0174(10)
N8 0.0289(12) 0.0294(13) 0.0314(13) 0.0069(10) 0.0107(10) 0.0170(11)
C81 0.0172(12) 0.0157(12) 0.0231(13) -0.0018(10) 0.0023(10) 0.0066(10)
C82 0.0183(12) 0.0134(12) 0.0235(13) -0.0016(10) 0.0026(10) 0.0035(10)
C83 0.0189(12) 0.0155(12) 0.0244(14) -0.0009(10) 0.0041(10) 0.0042(10)
C84 0.0196(13) 0.0128(12) 0.0251(14) -0.0035(10) 0.0007(10) 0.0038(10)
C85 0.0211(13) 0.0161(13) 0.0208(13) -0.0009(10) 0.0000(10) 0.0050(11)
C86 0.0195(12) 0.0137(12) 0.0209(13) -0.0033(10) 0.0024(10) 0.0037(10)
C87 0.0198(13) 0.0234(14) 0.0289(15) 0.0005(11) 0.0019(11) 0.0099(11)
C88 0.0328(17) 0.059(2) 0.0416(19) -0.0135(16) -0.0079(14) 0.0265(16)
C89 0.0281(15) 0.0427(18) 0.0437(18) 0.0091(14) 0.0085(13) 0.0198(14)
C810 0.0339(17) 0.0345(17) 0.062(2) 0.0163(15) 0.0133(15) 0.0201(14)
C811 0.0295(14) 0.0195(13) 0.0327(15) 0.0026(11) 0.0098(12) 0.0133(12)
C812 0.0316(15) 0.0302(15) 0.0330(16) 0.0089(12) 0.0124(12) 0.0187(13)
C813 0.0321(18) 0.088(3) 0.037(2) 0.0097(19) 0.0007(15) 0.0108(19)
C814 0.0389(18) 0.057(2) 0.0329(17) -0.0023(15) 0.0100(14) 0.0204(17)
C815 0.0310(19) 0.110(4) 0.054(2) 0.020(2) 0.0054(17) 0.023(2)
C816 0.048(2) 0.068(3) 0.041(2) -0.0059(18) 0.0023(16) 0.019(2)
C85' 0.0214(13) 0.0180(13) 0.0248(14) 0.0037(10) 0.0058(11) 0.0066(11)
C1 0.055(5) 0.054(5) 0.051(5) 0.010(4) 0.010(4) 0.019(4)
O1 0.069(6) 0.069(6) 0.059(6) 0.000(5) 0.001(5) 0.037(5)
O1' 0.094(12) 0.091(12) 0.095(13) 0.019(10) 0.032(10) 0.062(10)
C2 0.0371(17) 0.0299(16) 0.0381(18) 0.0025(13) 0.0021(14) 0.0089(14)
O 0.0691(17) 0.0549(16) 0.0594(17) 0.0229(13) 0.0291(14) 0.0401(14)

loop_
_atom_type_symbol
_atom_type_description
_atom_type_scat_dispersion_real
_atom_type_scat_dispersion_imag
_atom_type_scat_source
C C 0.0033 0.0016 'International Tables Vol C Tables 4.2.6.8 and 6.1.1.4'
S S 0.1246 0.1234 'International Tables Vol C Tables 4.2.6.8 and 6.1.1.4'
O O 0.0106 0.0060 'International Tables Vol C Tables 4.2.6.8 and 6.1.1.4'
P P 0.1023 0.0942 'International Tables Vol C Tables 4.2.6.8 and 6.1.1.4'
H H 0.0000 0.0000 'International Tables Vol C Tables 4.2.6.8 and 6.1.1.4'
N N 0.0061 0.0033 'International Tables Vol C Tables 4.2.6.8 and 6.1.1.4'

loop_
_geom_angle_atom_site_label_1
_geom_angle_atom_site_label_2
_geom_angle_atom_site_label_3
_geom_angle
O11 C11 C16 116.7(2)
O11 C11 C12 122.1(2)
C16 C11 C12 121.1(2)
C13 C12 C11 118.1(2)
C13 C12 C12' 120.1(2)
C11 C12 C12' 121.7(2)
C14 C13 C12 122.6(3)
C13 C14 C15 117.0(2)
C13 C14 C17 122.9(3)
C15 C14 C17 120.0(2)
C16 C15 C14 122.8(2)
C15 C16 C11 118.4(2)
C15 C16 C41' 120.4(2)
C11 C16 C41' 121.2(2)
C19 C17 C14 112.5(2)
C19 C17 C110 107.9(3)
C14 C17 C110 110.2(2)
C19 C17 C18 108.7(3)
C14 C17 C18 108.1(2)
C110 C17 C18 109.4(3)
C12 C12' C26 112.2(2)
O23 P2 O22 100.02(11)
O23 P2 N2 106.59(11)
O22 P2 N2 103.22(11)
O23 P2 S2 114.03(8)
O22 P2 S2 116.84(9)
N2 P2 S2 114.50(9)
C21 O21 C211 115.17(18)
C213 O22 P2 121.25(19)
C214 O23 P2 120.36(18)
C212 N2 P2 124.20(17)
C26 C21 C22 121.8(2)
C26 C21 O21 118.2(2)
C22 C21 O21 119.8(2)
C23 C22 C21 117.4(2)
C23 C22 C23' 119.8(2)
C21 C22 C23' 122.7(2)
C24 C23 C22 122.9(3)
C23 C24 C25 117.4(3)
C23 C24 C27 122.2(3)
C25 C24 C27 120.4(3)
C26 C25 C24 122.3(3)
C25 C26 C21 118.1(2)
C25 C26 C12' 119.8(2)
C21 C26 C12' 121.9(2)
C29 C27 C210 119.4(6)
C29 C27 C24 111.0(4)
C210 C27 C24 111.7(3)
C29 C27 C28 108.0(6)
C210 C27 C28 97.0(5)
C24 C27 C28 108.4(3)
O21 C211 C212 106.9(2)
N2 C212 C211 110.1(2)
O22 C213 C215 107.6(3)
C216 C214 O23 109.9(3)
C36 C23' C22 111.2(2)
O31 C31 C32 122.5(2)
O31 C31 C36 116.4(2)
C32 C31 C36 121.0(2)
C33 C32 C31 118.4(2)
C33 C32 C34' 120.0(2)
C31 C32 C34' 121.6(2)
C34 C33 C32 122.6(2)
C35 C34 C33 116.9(2)
C35 C34 C37 119.5(2)
C33 C34 C37 123.7(2)
C36 C35 C34 123.1(2)
C35 C36 C31 118.1(2)
C35 C36 C23' 120.3(2)
C31 C36 C23' 121.6(2)
C38 C37 C34 112.5(2)
C38 C37 C310 108.6(2)
C34 C37 C310 109.3(2)
C38 C37 C39 108.3(2)
C34 C37 C39 108.6(2)
C310 C37 C39 109.5(2)
C32 C34' C46 112.2(2)
O43 P4 O42 100.26(12)
O43 P4 N4 105.77(11)
O42 P4 N4 102.52(11)
O43 P4 S4 114.79(9)
O42 P4 S4 116.51(8)
N4 P4 S4 115.13(9)
C41 O41 C411 116.07(18)
C413 O42 P4 120.80(18)
C414 O43 C44' 29.8(4)
C414 O43 P4 125.8(3)
C44' O43 P4 116.1(4)
C412 N4 P4 125.08(18)
C42 C41 C46 121.7(2)
C42 C41 O41 120.4(2)
C46 C41 O41 117.7(2)
C41 C42 C43 118.0(2)
C41 C42 C41' 123.1(2)
C43 C42 C41' 118.8(2)
C44 C43 C42 122.6(3)
C43 C44 C45 117.3(2)
C43 C44 C47 121.3(3)
C45 C44 C47 121.2(3)
C44 C45 C46 122.2(2)
C41 C46 C45 118.1(2)
C41 C46 C34' 122.0(2)
C45 C46 C34' 119.7(2)
C410 C47 C49 111.5(5)
C410 C47 C48 108.6(5)
C49 C47 C48 104.9(4)
C410 C47 C44 108.0(3)
C49 C47 C44 112.5(3)
C48 C47 C44 111.2(3)
O41 C411 C412 107.0(2)
N4 C412 C411 109.9(2)
O42 C413 C415 107.4(3)
C416 C414 O43 106.6(6)
C46' C44' O43 105.1(7)
C16 C41' C42 110.9(2)
O51 C51 C52 116.4(2)
O51 C51 C56 122.9(2)
C52 C51 C56 120.7(2)
C53 C52 C51 118.8(2)
C53 C52 C56' 119.9(2)
C51 C52 C56' 121.1(2)
C52 C53 C54 122.4(2)
C53 C54 C55 117.2(2)
C53 C54 C57 121.8(2)
C55 C54 C57 121.0(2)
C56 C55 C54 122.5(2)
C55 C56 C51 118.3(2)
C55 C56 C85' 120.0(2)
C51 C56 C85' 121.7(2)
C59 C57 C58 107.8(2)
C59 C57 C54 112.2(2)
C58 C57 C54 109.9(2)
C59 C57 C510 108.7(2)
C58 C57 C510 110.3(2)
C54 C57 C510 108.0(2)
C52 C56' C66 108.9(2)
O62 P6 O63 95.01(11)
O62 P6 N6 108.15(13)
O63 P6 N6 105.84(12)
O62 P6 S6 116.87(10)
O63 P6 S6 117.38(9)
N6 P6 S6 111.91(10)
C61 O61 C611 116.26(19)
C613 O62 P6 119.56(19)
C614 O63 P6 118.87(19)
C612 N6 P6 124.01(19)
C66 C61 C62 121.5(2)
C66 C61 O61 120.2(2)
C62 C61 O61 118.1(2)
C63 C62 C61 118.4(2)
C63 C62 C67' 120.1(2)
C61 C62 C67' 121.2(2)
C62 C63 C64 122.2(2)
C65 C64 C63 117.0(2)
C65 C64 C67 122.6(2)
C63 C64 C67 120.4(2)
C64 C65 C66 122.9(2)
C61 C66 C65 117.9(2)
C61 C66 C56' 122.9(2)
C65 C66 C56' 119.0(2)
C68 C67 C610 108.7(3)
C68 C67 C69 109.5(3)
C610 C67 C69 108.3(3)
C68 C67 C64 109.3(2)
C610 C67 C64 112.0(2)
C69 C67 C64 108.9(2)
O61 C611 C612 106.2(2)
N6 C612 C611 112.1(2)
O62 C613 C615 108.0(3)
O63 C614 C616 107.4(3)
C76 C67' C62 111.7(2)
O71 C71 C72 117.4(2)
O71 C71 C76 121.8(2)
C72 C71 C76 120.7(2)
C71 C72 C73 118.0(2)
C71 C72 C78' 122.0(2)
C73 C72 C78' 119.8(2)
C74 C73 C72 123.0(2)
C73 C74 C75 116.8(2)
C73 C74 C77 123.5(2)
C75 C74 C77 119.6(2)
C76 C75 C74 122.6(2)
C75 C76 C71 118.9(2)
C75 C76 C67' 118.7(2)
C71 C76 C67' 122.3(2)
C78 C77 C74 112.3(2)
C78 C77 C710 108.3(2)
C74 C77 C710 110.2(2)
C78 C77 C79 108.7(2)
C74 C77 C79 108.4(2)
C710 C77 C79 108.8(3)
C72 C78' C86 108.9(2)
O83 P8 O82 100.06(12)
O83 P8 N8 105.07(12)
O82 P8 N8 103.38(13)
O83 P8 S8 116.35(10)
O82 P8 S8 115.62(10)
N8 P8 S8 114.48(10)
C81 O81 C811 115.93(19)
C813 O82 P8 120.6(2)
C814 O83 P8 121.88(19)
C812 N8 P8 121.85(19)
C86 C81 C82 121.9(2)
C86 C81 O81 119.3(2)
C82 C81 O81 118.5(2)
C81 C82 C83 118.3(2)
C81 C82 C85' 122.1(2)
C83 C82 C85' 119.5(2)
C84 C83 C82 121.6(2)
C85 C84 C83 117.7(2)
C85 C84 C87 119.3(2)
C83 C84 C87 122.9(2)
C86 C85 C84 122.8(2)
C85 C86 C81 117.5(2)
C85 C86 C78' 119.6(2)
C81 C86 C78' 122.6(2)
C89 C87 C88 109.0(2)
C89 C87 C84 112.1(2)
C88 C87 C84 110.1(2)
C89 C87 C810 108.0(2)
C88 C87 C810 109.3(3)
C84 C87 C810 108.3(2)
O81 C811 C812 105.5(2)
N8 C812 C811 112.5(2)
O82 C813 C815 111.0(3)
O83 C814 C816 108.2(3)
C82 C85' C56 114.7(2)
O1 C1 O1' 117.5(9)

loop_
_geom_bond_atom_site_label_1
_geom_bond_atom_site_label_2
_geom_bond_distance
O11 C11 1.377(3)
C11 C16 1.395(4)
C11 C12 1.397(4)
C12 C13 1.395(4)
C12 C12' 1.518(4)
C13 C14 1.390(4)
C14 C15 1.394(4)
C14 C17 1.528(4)
C15 C16 1.386(4)
C16 C41' 1.520(4)
C17 C19 1.526(4)
C17 C110 1.535(4)
C17 C18 1.539(4)
C12' C26 1.523(3)
S2 P2 1.9290(9)
P2 O23 1.5795(19)
P2 O22 1.582(2)
P2 N2 1.632(2)
O21 C21 1.398(3)
O21 C211 1.445(3)
O22 C213 1.453(4)
O23 C214 1.455(4)
N2 C212 1.461(3)
C21 C26 1.393(4)
C21 C22 1.394(3)
C22 C23 1.393(4)
C22 C23' 1.522(3)
C23 C24 1.385(4)
C24 C25 1.392(4)
C24 C27 1.537(4)
C25 C26 1.389(4)
C27 C29 1.403(7)
C27 C210 1.488(7)
C27 C28 1.608(6)
C211 C212 1.498(4)
C213 C215 1.481(5)
C214 C216 1.453(5)
C23' C36 1.512(4)
O31 C31 1.375(3)
C31 C32 1.397(4)
C31 C36 1.400(4)
C32 C33 1.395(4)
C32 C34' 1.521(4)
C33 C34 1.393(4)
C34 C35 1.391(4)
C34 C37 1.535(3)
C35 C36 1.390(4)
C37 C38 1.531(4)
C37 C310 1.538(4)
C37 C39 1.540(4)
C34' C46 1.524(4)
S4 P4 1.9263(10)
P4 O43 1.580(2)
P4 O42 1.582(2)
P4 N4 1.630(2)
O41 C41 1.403(3)
O41 C411 1.442(3)
O42 C413 1.448(4)
O43 C414 1.475(8)
O43 C44' 1.485(11)
N4 C412 1.459(3)
C41 C42 1.388(4)
C41 C46 1.393(4)
C42 C43 1.396(4)
C42 C41' 1.526(4)
C43 C44 1.388(4)
C44 C45 1.395(4)
C44 C47 1.539(4)
C45 C46 1.396(4)
C47 C410 1.491(5)
C47 C49 1.500(5)
C47 C48 1.530(6)
C411 C412 1.508(3)
C413 C415 1.499(5)
C414 C416 1.466(8)
C44' C46' 1.461(8)
O51 C51 1.374(3)
C51 C52 1.396(4)
C51 C56 1.398(4)
C52 C53 1.389(4)
C52 C56' 1.513(3)
C53 C54 1.389(4)
C54 C55 1.397(4)
C54 C57 1.532(4)
C55 C56 1.393(4)
C56 C85' 1.524(4)
C57 C59 1.530(4)
C57 C58 1.530(4)
C57 C510 1.534(4)
C56' C66 1.515(3)
S6 P6 1.9247(11)
P6 O62 1.578(2)
P6 O63 1.584(2)
P6 N6 1.626(2)
O61 C61 1.398(3)
O61 C611 1.443(3)
O62 C613 1.457(3)
O63 C614 1.454(4)
N6 C612 1.460(4)
C61 C66 1.390(4)
C61 C62 1.397(4)
C62 C63 1.389(4)
C62 C67' 1.524(3)
C63 C64 1.401(4)
C64 C65 1.390(4)
C64 C67 1.535(4)
C65 C66 1.396(4)
C67 C68 1.531(4)
C67 C610 1.531(4)
C67 C69 1.533(4)
C611 C612 1.511(4)
C613 C615 1.492(5)
C614 C616 1.500(5)
C67' C76 1.518(3)
O71 C71 1.384(3)
C71 C72 1.393(4)
C71 C76 1.396(4)
C72 C73 1.400(4)
C72 C78' 1.522(4)
C73 C74 1.386(4)
C74 C75 1.391(4)
C74 C77 1.533(4)
C75 C76 1.386(4)
C77 C78 1.529(4)
C77 C710 1.535(4)
C77 C79 1.542(4)
C78' C86 1.522(3)
S8 P8 1.9139(12)
P8 O83 1.579(2)
P8 O82 1.589(2)
P8 N8 1.636(2)
O81 C81 1.397(3)
O81 C811 1.453(3)
O82 C813 1.453(4)
O83 C814 1.460(4)
N8 C812 1.469(4)
C81 C86 1.393(4)
C81 C82 1.394(4)
C82 C83 1.397(4)
C82 C85' 1.521(4)
C83 C84 1.394(4)
C84 C85 1.393(4)
C84 C87 1.533(4)
C85 C86 1.390(4)
C87 C89 1.525(4)
C87 C88 1.528(4)
C87 C810 1.540(4)
C811 C812 1.506(4)
C813 C815 1.454(5)
C814 C816 1.491(5)
C1 O1 1.456(8)
C1 O1' 1.462(9)
C2 O 1.416(4)
